data_2211910
loop_
_publ_author_name
'Muller, Alfred'

_publ_section_title
;[1,1'-Bis(diphenylphosphino)ferrocene-\k^2^<i>P</i>,<i>P</i>']dichloroplatinum(II)
 chloroform solvate
;
_journal_coeditor_code NG2176
_journal_issue 1
_journal_name_full 'Acta Crystallographica Section E'
_journal_page_first m210
_journal_page_last m212
_journal_paper_doi 10.1107/S1600536806052834
_journal_volume 63
_journal_year 2007
_chemical_formula_iupac '[Pt1 Fe1 Cl2 (C17 H14 P1)2] , C H Cl3'
_chemical_formula_moiety 'C34 H28 Cl2 Fe P2 Pt , C H Cl3'
_chemical_formula_sum 'C35 H29 Cl5 Fe P2 Pt'
_chemical_formula_weight 939.71
_chemical_name_systematic
;
[1,1'-Bis(diphenylphosphine)ferrocene-\k^2^P,P']dichloroplatinum(II)
chloroform solvate
;
_space_group_IT_number 14
_symmetry_cell_setting monoclinic
_symmetry_space_group_name_Hall '-P 2yn'
_symmetry_space_group_name_H-M 'P 1 21/n 1'
_audit_creation_method 'WinGX routine CIF_UPDATE'
_cell_angle_alpha 90
_cell_angle_beta 94.394(3)
_cell_angle_gamma 90
_cell_formula_units_Z 4
_cell_length_a 12.1534(6)
_cell_length_b 16.4121(8)
_cell_length_c 16.7053(8)
_cell_measurement_reflns_used 6624
_cell_measurement_temperature 100(2)
_cell_measurement_theta_max 28.26
_cell_measurement_theta_min 2.35
_cell_volume 3322.3(3)
_computing_cell_refinement 'SAINT-Plus (Bruker, 2004)'
_computing_data_collection 'APEX2 (Bruker, 2005)'
_computing_data_reduction 'SAINT-Plus and XPREP (Bruker, 2004)'
_computing_molecular_graphics 'DIAMOND (Brandenburg & Putz, 2005)'
_computing_publication_material 'WinGX (Farrugia, 1999)'
_computing_structure_refinement 'SHELXL97 (Sheldrick, 1997)'
_computing_structure_solution 'SIR97 (Altomare <i>et al.</i>,  1999)'
_diffrn_ambient_temperature 100(2)
_diffrn_detector_area_resol_mean 512
_diffrn_measured_fraction_theta_full 0.998
_diffrn_measured_fraction_theta_max 0.998
_diffrn_measurement_device_type 'Bruker X8 APEXII 4K KappaCCD area-detector'
_diffrn_measurement_method '\w and \f'
_diffrn_radiation_monochromator graphite
_diffrn_radiation_type MoK\a
_diffrn_radiation_wavelength 0.71073
_diffrn_reflns_av_R_equivalents 0.0399
_diffrn_reflns_limit_h_max 16
_diffrn_reflns_limit_h_min -16
_diffrn_reflns_limit_k_max 21
_diffrn_reflns_limit_k_min -21
_diffrn_reflns_limit_l_max 22
_diffrn_reflns_limit_l_min -21
_diffrn_reflns_number 38208
_diffrn_reflns_theta_full 28.29
_diffrn_reflns_theta_max 28.29
_diffrn_reflns_theta_min 2.09
_diffrn_standards_decay_% 0
_diffrn_standards_interval_count 0
_diffrn_standards_interval_time 0
_diffrn_standards_number 0
_exptl_absorpt_coefficient_mu 5.168
_exptl_absorpt_correction_T_max 0.6003
_exptl_absorpt_correction_T_min 0.3157
_exptl_absorpt_correction_type multi-scan
_exptl_absorpt_process_details '(SADABS, Bruker, 2004)'
_exptl_crystal_colour yellow
_exptl_crystal_density_diffrn 1.879
_exptl_crystal_density_method 'not measured'
_exptl_crystal_description cuboid
_exptl_crystal_F_000 1832
_exptl_crystal_size_max 0.29
_exptl_crystal_size_mid 0.17
_exptl_crystal_size_min 0.11
_refine_diff_density_max 0.987
_refine_diff_density_min -0.771
_refine_ls_extinction_method none
_refine_ls_goodness_of_fit_ref 1.061
_refine_ls_hydrogen_treatment constr
_refine_ls_matrix_type full
_refine_ls_number_parameters 397
_refine_ls_number_reflns 8237
_refine_ls_number_restraints 0
_refine_ls_restrained_S_all 1.061
_refine_ls_R_factor_gt 0.022
_refine_ls_shift/su_max 0.002
_refine_ls_shift/su_mean 0
_refine_ls_structure_factor_coef Fsqd
_refine_ls_weighting_details 'calc w = 1/[\s^2^(Fo^2^)+(0.0212P)^2^+1.9034P] where P=(Fo^2^+2Fc^2^)/3'
_refine_ls_weighting_scheme calc
_refine_ls_wR_factor_ref 0.0518
_reflns_number_gt 7233
_reflns_number_total 8237
_reflns_threshold_expression I>2\s(I)
_cod_data_source_file ng2176.cif
_cod_data_source_block I
_cod_original_sg_symbol_H-M 'P 21/n'
_cod_database_code 2211910
_cod_database_fobs_code 2211910

loop_
_symmetry_equiv_pos_as_xyz
'x, y, z'
'-x+1/2, y+1/2, -z+1/2'
'-x, -y, -z'
'x-1/2, -y-1/2, z-1/2'

loop_
_atom_site_type_symbol
_atom_site_label
_atom_site_fract_x
_atom_site_fract_y
_atom_site_fract_z
_atom_site_U_iso_or_equiv
_atom_site_adp_type
_atom_site_calc_flag
_atom_site_refinement_flags
_atom_site_occupancy
Pt Pt 0.159641(8) 0.203369(6) 0.093315(6) 0.00816(3) Uani d . 1
P P1 0.29023(5) 0.11864(4) 0.05244(4) 0.00905(13) Uani d . 1
P P2 0.14131(5) 0.28742(4) -0.01479(4) 0.00977(13) Uani d . 1
Cl Cl1 0.02287(5) 0.28611(4) 0.14371(4) 0.01461(13) Uani d . 1
Cl Cl2 0.14449(5) 0.12252(4) 0.20851(4) 0.01342(13) Uani d . 1
Fe Fe 0.38292(3) 0.24013(2) -0.09034(2) 0.01047(8) Uani d . 1
C C11 0.2319(2) 0.04027(15) -0.01498(16) 0.0106(5) Uani d . 1
C C12 0.1217(2) 0.04545(16) -0.04483(16) 0.0124(5) Uani d . 1
H H12 0.0785 0.091 -0.0316 0.015 Uiso calc R 1
C C13 0.0749(2) -0.01548(17) -0.09367(17) 0.0163(6) Uani d . 1
H H13 0 -0.0113 -0.1142 0.02 Uiso calc R 1
C C14 0.1373(2) -0.08279(17) -0.11275(16) 0.0151(6) Uani d . 1
H H14 0.1046 -0.1249 -0.1456 0.018 Uiso calc R 1
C C15 0.2466(2) -0.08849(17) -0.08396(17) 0.0161(6) Uani d . 1
H H15 0.2894 -0.1341 -0.0979 0.019 Uiso calc R 1
C C16 0.2944(2) -0.02776(16) -0.03465(16) 0.0135(5) Uani d . 1
H H16 0.3693 -0.0323 -0.0143 0.016 Uiso calc R 1
C C21 0.3688(2) 0.06000(16) 0.13081(15) 0.0113(5) Uani d . 1
C C22 0.3231(2) -0.00903(16) 0.16433(16) 0.0145(6) Uani d . 1
H H22 0.2506 -0.026 0.1465 0.017 Uiso calc R 1
C C23 0.3836(2) -0.05259(17) 0.22354(17) 0.0181(6) Uani d . 1
H H23 0.3521 -0.0992 0.2466 0.022 Uiso calc R 1
C C24 0.4900(2) -0.02856(17) 0.24946(17) 0.0180(6) Uani d . 1
H H24 0.5309 -0.0586 0.2903 0.022 Uiso calc R 1
C C25 0.5365(2) 0.03903(17) 0.21583(17) 0.0161(6) Uani d . 1
H H25 0.6097 0.0551 0.2329 0.019 Uiso calc R 1
C C26 0.4755(2) 0.08332(17) 0.15682(16) 0.0140(5) Uani d . 1
H H26 0.5072 0.13 0.1341 0.017 Uiso calc R 1
C C31 0.4004(2) 0.16553(16) 0.00395(16) 0.0106(5) Uani d . 1
C C32 0.4597(2) 0.13331(17) -0.06050(17) 0.0143(6) Uani d . 1
H H32 0.4478 0.0819 -0.0858 0.017 Uiso calc R 1
C C33 0.5391(2) 0.19232(17) -0.07922(18) 0.0171(6) Uani d . 1
H H33 0.5888 0.1874 -0.1202 0.02 Uiso calc R 1
C C34 0.5323(2) 0.25980(18) -0.02677(18) 0.0182(6) Uani d . 1
H H34 0.577 0.3073 -0.0261 0.022 Uiso calc R 1
C C35 0.4469(2) 0.24386(17) 0.02469(17) 0.0150(6) Uani d . 1
H H35 0.4244 0.2789 0.0656 0.018 Uiso calc R 1
C C41 0.2289(2) 0.28393(16) -0.09738(16) 0.0115(5) Uani d . 1
C C42 0.2364(2) 0.21791(17) -0.15316(16) 0.0140(5) Uani d . 1
H H42 0.1954 0.1686 -0.1537 0.017 Uiso calc R 1
C C43 0.3163(2) 0.23967(18) -0.20747(17) 0.0179(6) Uani d . 1
H H43 0.338 0.2071 -0.2505 0.022 Uiso calc R 1
C C44 0.3577(2) 0.31805(18) -0.18641(18) 0.0185(6) Uani d . 1
H H44 0.4123 0.3468 -0.2129 0.022 Uiso calc R 1
C C45 0.3041(2) 0.34664(17) -0.11910(17) 0.0152(6) Uani d . 1
H H45 0.3158 0.3978 -0.0932 0.018 Uiso calc R 1
C C51 0.1568(2) 0.39478(16) 0.01319(17) 0.0145(5) Uani d . 1
C C52 0.2200(2) 0.41481(17) 0.08345(18) 0.0178(6) Uani d . 1
H H52 0.2484 0.373 0.1185 0.021 Uiso calc R 1
C C53 0.2415(3) 0.49624(18) 0.1022(2) 0.0247(7) Uani d . 1
H H53 0.2837 0.5099 0.1506 0.03 Uiso calc R 1
C C54 0.2018(3) 0.55712(18) 0.0510(2) 0.0253(7) Uani d . 1
H H54 0.2178 0.6125 0.0636 0.03 Uiso calc R 1
C C55 0.1386(3) 0.53747(18) -0.0186(2) 0.0248(7) Uani d . 1
H H55 0.1106 0.5795 -0.0537 0.03 Uiso calc R 1
C C56 0.1158(2) 0.45633(17) -0.03763(19) 0.0202(6) Uani d . 1
H H56 0.0721 0.4431 -0.0855 0.024 Uiso calc R 1
C C61 0.0074(2) 0.27138(16) -0.07031(16) 0.0111(5) Uani d . 1
C C62 -0.0122(2) 0.30336(16) -0.14761(17) 0.0154(6) Uani d . 1
H H62 0.0436 0.3342 -0.1705 0.018 Uiso calc R 1
C C63 -0.1125(2) 0.29056(16) -0.19134(17) 0.0159(6) Uani d . 1
H H63 -0.126 0.3144 -0.243 0.019 Uiso calc R 1
C C64 -0.1928(2) 0.24322(17) -0.15999(17) 0.0161(6) Uani d . 1
H H64 -0.2612 0.2341 -0.1901 0.019 Uiso calc R 1
C C65 -0.1731(2) 0.20898(16) -0.08414(17) 0.0146(6) Uani d . 1
H H65 -0.2274 0.1753 -0.063 0.018 Uiso calc R 1
C C66 -0.0744(2) 0.22384(16) -0.03918(17) 0.0132(5) Uani d . 1
H H66 -0.0624 0.2015 0.0132 0.016 Uiso calc R 1
C C 0.9468(3) -0.0399(2) 0.3066(2) 0.0280(7) Uani d . 1
H H0 0.975 0.0119 0.2844 0.034 Uiso calc R 1
Cl Cl3 1.01653(7) -0.12216(5) 0.26529(5) 0.0341(2) Uani d . 1
Cl Cl4 0.97166(9) -0.03814(6) 0.41147(6) 0.0448(3) Uani d . 1
Cl Cl5 0.80373(7) -0.04613(5) 0.28071(5) 0.03336(19) Uani d . 1

loop_
_atom_site_aniso_label
_atom_site_aniso_U_11
_atom_site_aniso_U_22
_atom_site_aniso_U_33
_atom_site_aniso_U_12
_atom_site_aniso_U_13
_atom_site_aniso_U_23
Pt 0.00838(5) 0.00807(5) 0.00803(5) -0.00026(4) 0.00061(3) -0.00057(4)
P1 0.0087(3) 0.0088(3) 0.0094(3) 0.0000(2) -0.0003(2) 0.0003(3)
P2 0.0093(3) 0.0089(3) 0.0112(3) 0.0007(2) 0.0011(2) 0.0006(3)
Cl1 0.0155(3) 0.0126(3) 0.0165(3) 0.0018(2) 0.0058(2) -0.0023(3)
Cl2 0.0134(3) 0.0165(3) 0.0103(3) -0.0006(2) 0.0005(2) 0.0028(3)
Fe 0.00952(18) 0.01083(18) 0.01120(19) -0.00015(14) 0.00159(14) 0.00133(15)
C11 0.0125(13) 0.0083(12) 0.0108(13) -0.0022(10) 0.0006(10) 0.0020(10)
C12 0.0114(13) 0.0129(13) 0.0131(13) -0.0005(10) 0.0023(10) 0.0011(11)
C13 0.0143(14) 0.0198(14) 0.0145(14) -0.0041(11) -0.0014(11) -0.0005(12)
C14 0.0217(15) 0.0132(13) 0.0107(13) -0.0061(11) 0.0026(11) -0.0034(11)
C15 0.0214(15) 0.0114(13) 0.0163(14) 0.0000(11) 0.0060(11) -0.0019(11)
C16 0.0123(13) 0.0130(13) 0.0149(14) 0.0006(10) -0.0004(10) 0.0011(11)
C21 0.0128(13) 0.0116(12) 0.0094(13) 0.0037(10) -0.0004(10) 0.0006(10)
C22 0.0155(14) 0.0145(13) 0.0135(14) -0.0007(10) 0.0014(10) -0.0006(11)
C23 0.0255(16) 0.0140(13) 0.0153(14) 0.0019(12) 0.0040(12) 0.0024(12)
C24 0.0239(15) 0.0186(14) 0.0111(14) 0.0078(12) -0.0019(11) 0.0007(12)
C25 0.0148(14) 0.0185(14) 0.0144(14) 0.0051(11) -0.0025(11) -0.0031(11)
C26 0.0156(14) 0.0139(13) 0.0124(13) 0.0023(10) 0.0011(10) -0.0006(11)
C31 0.0090(12) 0.0116(12) 0.0108(13) -0.0001(10) -0.0014(10) 0.0020(10)
C32 0.0117(13) 0.0141(13) 0.0173(14) 0.0044(10) 0.0025(11) 0.0014(11)
C33 0.0100(13) 0.0216(15) 0.0201(15) 0.0028(11) 0.0042(11) 0.0037(12)
C34 0.0122(13) 0.0198(15) 0.0222(16) -0.0053(11) -0.0023(11) -0.0008(12)
C35 0.0128(13) 0.0163(14) 0.0155(14) -0.0025(10) -0.0018(11) -0.0013(11)
C41 0.0104(12) 0.0125(13) 0.0118(13) 0.0007(10) 0.0014(10) 0.0027(10)
C42 0.0132(13) 0.0173(14) 0.0111(13) 0.0008(10) -0.0005(10) -0.0011(11)
C43 0.0180(15) 0.0239(15) 0.0122(14) 0.0027(12) 0.0030(11) -0.0007(12)
C44 0.0161(14) 0.0224(15) 0.0176(15) 0.0028(11) 0.0041(11) 0.0106(12)
C45 0.0144(13) 0.0125(13) 0.0191(14) 0.0009(10) 0.0031(11) 0.0042(11)
C51 0.0144(13) 0.0105(12) 0.0192(14) 0.0004(10) 0.0061(11) -0.0005(11)
C52 0.0205(15) 0.0133(13) 0.0201(15) -0.0035(11) 0.0037(12) 0.0000(12)
C53 0.0278(17) 0.0213(16) 0.0255(17) -0.0072(13) 0.0058(13) -0.0074(13)
C54 0.0297(17) 0.0115(14) 0.0368(19) -0.0027(12) 0.0159(14) -0.0063(13)
C55 0.0263(17) 0.0120(14) 0.0372(19) 0.0026(12) 0.0101(14) 0.0013(13)
C56 0.0218(15) 0.0161(14) 0.0229(16) 0.0021(11) 0.0036(12) 0.0012(12)
C61 0.0098(12) 0.0105(12) 0.0130(13) 0.0022(10) 0.0012(10) 0.0001(10)
C62 0.0138(13) 0.0150(14) 0.0176(14) 0.0000(10) 0.0022(11) 0.0041(11)
C63 0.0148(14) 0.0185(14) 0.0139(14) 0.0041(11) -0.0021(11) 0.0038(12)
C64 0.0111(13) 0.0168(14) 0.0198(15) -0.0003(10) -0.0027(11) -0.0010(12)
C65 0.0128(13) 0.0122(13) 0.0189(15) -0.0014(10) 0.0018(11) 0.0043(11)
C66 0.0147(13) 0.0110(12) 0.0140(14) 0.0020(10) 0.0015(11) 0.0022(11)
C 0.0307(18) 0.0246(17) 0.0279(18) 0.0085(14) -0.0029(14) -0.0068(14)
Cl3 0.0370(5) 0.0345(5) 0.0301(4) 0.0150(4) -0.0026(4) -0.0082(4)
Cl4 0.0526(6) 0.0518(6) 0.0281(5) 0.0222(5) -0.0099(4) -0.0113(4)
Cl5 0.0286(4) 0.0329(4) 0.0378(5) 0.0053(3) -0.0021(4) -0.0087(4)

loop_
_atom_type_symbol
_atom_type_description
_atom_type_scat_dispersion_real
_atom_type_scat_dispersion_imag
_atom_type_scat_source
C C 0.0033 0.0016 'International Tables Vol C Tables 4.2.6.8 and 6.1.1.4'
H H 0 0 'International Tables Vol C Tables 4.2.6.8 and 6.1.1.4'
P P 0.1023 0.0942 'International Tables Vol C Tables 4.2.6.8 and 6.1.1.4'
Cl Cl 0.1484 0.1585 'International Tables Vol C Tables 4.2.6.8 and 6.1.1.4'
Fe Fe 0.3463 0.8444 'International Tables Vol C Tables 4.2.6.8 and 6.1.1.4'
Pt Pt -1.7033 8.3905 'International Tables Vol C Tables 4.2.6.8 and 6.1.1.4'

loop_
_geom_angle_atom_site_label_1
_geom_angle_atom_site_label_2
_geom_angle_atom_site_label_3
_geom_angle
_geom_angle_publ_flag
P1 Pt P2 99.34(2) y
P1 Pt Cl1 176.11(2) y
P2 Pt Cl1 84.54(2) y
P1 Pt Cl2 90.05(2) y
P2 Pt Cl2 169.41(2) y
Cl1 Pt Cl2 86.06(2) y
C31 P1 C11 107.08(12) ?
C31 P1 C21 100.47(12) ?
C11 P1 C21 103.19(12) ?
C31 P1 Pt 116.10(9) ?
C11 P1 Pt 111.94(9) ?
C21 P1 Pt 116.60(9) ?
C41 P2 C51 99.83(12) ?
C41 P2 C61 99.32(12) ?
C51 P2 C61 109.76(12) ?
C41 P2 Pt 124.09(9) ?
C51 P2 Pt 112.35(9) ?
C61 P2 Pt 110.19(9) ?
C12 C11 C16 119.1(2) ?
C12 C11 P1 119.8(2) ?
C16 C11 P1 121.03(19) ?
C13 C12 C11 120.4(3) ?
C13 C12 H12 119.8 ?
C11 C12 H12 119.8 ?
C12 C13 C14 120.2(3) ?
C12 C13 H13 119.9 ?
C14 C13 H13 119.9 ?
C15 C14 C13 120.0(3) ?
C15 C14 H14 120 ?
C13 C14 H14 120 ?
C14 C15 C16 120.3(3) ?
C14 C15 H15 119.9 ?
C16 C15 H15 119.9 ?
C15 C16 C11 120.0(2) ?
C15 C16 H16 120 ?
C11 C16 H16 120 ?
C26 C21 C22 119.2(2) ?
C26 C21 P1 120.1(2) ?
C22 C21 P1 120.7(2) ?
C23 C22 C21 119.9(3) ?
C23 C22 H22 120 ?
C21 C22 H22 120 ?
C22 C23 C24 120.4(3) ?
C22 C23 H23 119.8 ?
C24 C23 H23 119.8 ?
C25 C24 C23 120.0(3) ?
C25 C24 H24 120 ?
C23 C24 H24 120 ?
C24 C25 C26 119.6(3) ?
C24 C25 H25 120.2 ?
C26 C25 H25 120.2 ?
C21 C26 C25 120.8(3) ?
C21 C26 H26 119.6 ?
C25 C26 H26 119.6 ?
C35 C31 C32 107.4(2) ?
C35 C31 P1 124.7(2) ?
C32 C31 P1 127.9(2) ?
C33 C32 C31 107.6(2) ?
C33 C32 H32 126.2 ?
C31 C32 H32 126.2 ?
C34 C33 C32 108.9(3) ?
C34 C33 H33 125.5 ?
C32 C33 H33 125.5 ?
C33 C34 C35 108.0(2) ?
C33 C34 H34 126 ?
C35 C34 H34 126 ?
C34 C35 C31 108.1(2) ?
C34 C35 H35 126 ?
C31 C35 H35 126 ?
C42 C41 C45 107.6(2) ?
C42 C41 P2 126.1(2) ?
C45 C41 P2 126.3(2) ?
C43 C42 C41 107.7(2) ?
C43 C42 H42 126.1 ?
C41 C42 H42 126.1 ?
C44 C43 C42 108.5(3) ?
C44 C43 H43 125.8 ?
C42 C43 H43 125.8 ?
C43 C44 C45 108.7(3) ?
C43 C44 H44 125.7 ?
C45 C44 H44 125.7 ?
C44 C45 C41 107.5(2) ?
C44 C45 H45 126.2 ?
C41 C45 H45 126.2 ?
C56 C51 C52 119.5(3) ?
C56 C51 P2 121.3(2) ?
C52 C51 P2 118.8(2) ?
C51 C52 C53 119.9(3) ?
C51 C52 H52 120.1 ?
C53 C52 H52 120.1 ?
C54 C53 C52 120.4(3) ?
C54 C53 H53 119.8 ?
C52 C53 H53 119.8 ?
C53 C54 C55 119.9(3) ?
C53 C54 H54 120 ?
C55 C54 H54 120 ?
C54 C55 C56 120.2(3) ?
C54 C55 H55 119.9 ?
C56 C55 H55 119.9 ?
C51 C56 C55 120.1(3) ?
C51 C56 H56 120 ?
C55 C56 H56 120 ?
C66 C61 C62 118.6(2) ?
C66 C61 P2 121.5(2) ?
C62 C61 P2 119.8(2) ?
C63 C62 C61 120.7(3) ?
C63 C62 H62 119.7 ?
C61 C62 H62 119.7 ?
C64 C63 C62 120.2(3) ?
C64 C63 H63 119.9 ?
C62 C63 H63 119.9 ?
C63 C64 C65 119.7(2) ?
C63 C64 H64 120.2 ?
C65 C64 H64 120.2 ?
C66 C65 C64 120.3(3) ?
C66 C65 H65 119.9 ?
C64 C65 H65 119.9 ?
C65 C66 C61 120.5(3) ?
C65 C66 H66 119.8 ?
C61 C66 H66 119.8 ?
Cl4 C Cl3 110.66(17) ?
Cl4 C Cl5 109.7(2) ?
Cl3 C Cl5 110.78(17) ?
Cl4 C H0 108.5 ?
Cl3 C H0 108.5 ?
Cl5 C H0 108.5 ?

loop_
_geom_bond_atom_site_label_1
_geom_bond_atom_site_label_2
_geom_bond_distance
_geom_bond_publ_flag
Pt P1 2.2549(7) y
Pt P2 2.2699(7) y
Pt Cl1 2.3517(6) y
Pt Cl2 2.3562(6) y
P1 C31 1.791(3) ?
P1 C11 1.818(3) ?
P1 C21 1.833(3) ?
P2 C41 1.807(3) ?
P2 C51 1.829(3) ?
P2 C61 1.830(3) ?
C11 C12 1.395(4) ?
C11 C16 1.403(4) ?
C12 C13 1.385(4) ?
C12 H12 0.95 ?
C13 C14 1.390(4) ?
C13 H13 0.95 ?
C14 C15 1.381(4) ?
C14 H14 0.95 ?
C15 C16 1.391(4) ?
C15 H15 0.95 ?
C16 H16 0.95 ?
C21 C26 1.389(4) ?
C21 C22 1.398(4) ?
C22 C23 1.385(4) ?
C22 H22 0.95 ?
C23 C24 1.390(4) ?
C23 H23 0.95 ?
C24 C25 1.384(4) ?
C24 H24 0.95 ?
C25 C26 1.392(4) ?
C25 H25 0.95 ?
C26 H26 0.95 ?
C31 C35 1.436(4) ?
C31 C32 1.441(4) ?
C32 C33 1.419(4) ?
C32 H32 0.95 ?
C33 C34 1.418(4) ?
C33 H33 0.95 ?
C34 C35 1.422(4) ?
C34 H34 0.95 ?
C35 H35 0.95 ?
C41 C42 1.437(4) ?
C41 C45 1.441(4) ?
C42 C43 1.424(4) ?
C42 H42 0.95 ?
C43 C44 1.416(4) ?
C43 H43 0.95 ?
C44 C45 1.421(4) ?
C44 H44 0.95 ?
C45 H45 0.95 ?
C51 C56 1.387(4) ?
C51 C52 1.392(4) ?
C52 C53 1.393(4) ?
C52 H52 0.95 ?
C53 C54 1.378(4) ?
C53 H53 0.95 ?
C54 C55 1.382(5) ?
C54 H54 0.95 ?
C55 C56 1.392(4) ?
C55 H55 0.95 ?
C56 H56 0.95 ?
C61 C66 1.395(4) ?
C61 C62 1.397(4) ?
C62 C63 1.388(4) ?
C62 H62 0.95 ?
C63 C64 1.381(4) ?
C63 H63 0.95 ?
C64 C65 1.390(4) ?
C64 H64 0.95 ?
C65 C66 1.387(4) ?
C65 H65 0.95 ?
C66 H66 0.95 ?
C Cl4 1.755(3) ?
C Cl3 1.762(3) ?
C Cl5 1.762(3) ?
C H0 1 ?

loop_
_geom_hbond_atom_site_label_D
_geom_hbond_atom_site_label_H
_geom_hbond_atom_site_label_A
_geom_hbond_distance_DH
_geom_hbond_distance_HA
_geom_hbond_distance_DA
_geom_hbond_angle_DHA
C66 H66 Cl1 0.95 2.72 3.350(3) 124.2

loop_
_geom_torsion_atom_site_label_1
_geom_torsion_atom_site_label_2
_geom_torsion_atom_site_label_3
_geom_torsion_atom_site_label_4
_geom_torsion
P2 Pt P1 C31 41.75(10)
Cl1 Pt P1 C31 -142.5(3)
Cl2 Pt P1 C31 -143.17(10)
P2 Pt P1 C11 -81.62(9)
Cl1 Pt P1 C11 94.2(3)
Cl2 Pt P1 C11 93.46(9)
P2 Pt P1 C21 159.90(10)
Cl1 Pt P1 C21 -24.3(4)
Cl2 Pt P1 C21 -25.02(10)
P1 Pt P2 C41 -6.90(11)
Cl1 Pt P2 C41 173.39(11)
Cl2 Pt P2 C41 -159.09(14)
P1 Pt P2 C51 -126.98(10)
Cl1 Pt P2 C51 53.31(10)
Cl2 Pt P2 C51 80.84(16)
P1 Pt P2 C61 110.30(9)
Cl1 Pt P2 C61 -69.42(9)
Cl2 Pt P2 C61 -41.89(17)
C31 P1 C11 C12 -118.6(2)
C21 P1 C11 C12 135.9(2)
Pt P1 C11 C12 9.8(2)
C31 P1 C11 C16 64.5(2)
C21 P1 C11 C16 -41.0(2)
Pt P1 C11 C16 -167.16(19)
C16 C11 C12 C13 -0.4(4)
P1 C11 C12 C13 -177.4(2)
C11 C12 C13 C14 0.6(4)
C12 C13 C14 C15 -1.0(4)
C13 C14 C15 C16 1.1(4)
C14 C15 C16 C11 -1.0(4)
C12 C11 C16 C15 0.6(4)
P1 C11 C16 C15 177.6(2)
C31 P1 C21 C26 23.5(2)
C11 P1 C21 C26 134.0(2)
Pt P1 C21 C26 -102.9(2)
C31 P1 C21 C22 -155.7(2)
C11 P1 C21 C22 -45.2(3)
Pt P1 C21 C22 77.9(2)
C26 C21 C22 C23 0.9(4)
P1 C21 C22 C23 -179.9(2)
C21 C22 C23 C24 -0.6(4)
C22 C23 C24 C25 -0.3(4)
C23 C24 C25 C26 0.9(4)
C22 C21 C26 C25 -0.3(4)
P1 C21 C26 C25 -179.5(2)
C24 C25 C26 C21 -0.6(4)
C11 P1 C31 C35 161.1(2)
C21 P1 C31 C35 -91.5(2)
Pt P1 C31 C35 35.2(2)
C11 P1 C31 C32 -19.9(3)
C21 P1 C31 C32 87.5(2)
Pt P1 C31 C32 -145.8(2)
C35 C31 C32 C33 -1.2(3)
P1 C31 C32 C33 179.7(2)
C31 C32 C33 C34 1.3(3)
C32 C33 C34 C35 -0.9(3)
C33 C34 C35 C31 0.1(3)
C32 C31 C35 C34 0.6(3)
P1 C31 C35 C34 179.78(19)
C51 P2 C41 C42 -169.0(2)
C61 P2 C41 C42 -56.9(3)
Pt P2 C41 C42 65.3(3)
C51 P2 C41 C45 11.1(3)
C61 P2 C41 C45 123.2(2)
Pt P2 C41 C45 -114.5(2)
C45 C41 C42 C43 0.8(3)
P2 C41 C42 C43 -179.0(2)
C41 C42 C43 C44 -0.3(3)
C42 C43 C44 C45 -0.3(3)
C43 C44 C45 C41 0.8(3)
C42 C41 C45 C44 -1.0(3)
P2 C41 C45 C44 178.9(2)
C41 P2 C51 C56 67.1(3)
C61 P2 C51 C56 -36.6(3)
Pt P2 C51 C56 -159.6(2)
C41 P2 C51 C52 -106.8(2)
C61 P2 C51 C52 149.5(2)
Pt P2 C51 C52 26.5(3)
C56 C51 C52 C53 0.1(4)
P2 C51 C52 C53 174.0(2)
C51 C52 C53 C54 -0.9(5)
C52 C53 C54 C55 1.2(5)
C53 C54 C55 C56 -0.6(5)
C52 C51 C56 C55 0.5(4)
P2 C51 C56 C55 -173.3(2)
C54 C55 C56 C51 -0.2(5)
C41 P2 C61 C66 141.7(2)
C51 P2 C61 C66 -114.2(2)
Pt P2 C61 C66 10.0(2)
C41 P2 C61 C62 -34.6(2)
C51 P2 C61 C62 69.5(2)
Pt P2 C61 C62 -166.30(19)
C66 C61 C62 C63 2.3(4)
P2 C61 C62 C63 178.8(2)
C61 C62 C63 C64 -2.5(4)
C62 C63 C64 C65 0.5(4)
C63 C64 C65 C66 1.6(4)
C64 C65 C66 C61 -1.8(4)
C62 C61 C66 C65 -0.2(4)
P2 C61 C66 C65 -176.6(2)
